data_7015803
loop_
_publ_author_name
'Chotima, Ratanon'
'Dale, Tim'
'Green, Michael'
'Hey, Thomas W.'
'McMullin, Claire L.'
'Nunns, Adam'
'Guy Orpen, A.'
'Shishkov, Igor V.'
'Wass, Duncan F.'
'Wingad, Richard L.'

_publ_section_title
;
 Cyclopropenylidene carbene ligands in palladium catalysed coupling
 reactions: carbene ligand rotation and application to the Stille
 reaction.
;
_journal_issue 19
_journal_name_full 'Dalton transactions (Cambridge, England : 2003)'
_journal_page_first 5316
_journal_page_last 5323
_journal_paper_doi 10.1039/c1dt10109a
_journal_volume 40
_journal_year 2011
_chemical_formula_moiety 'C33 H23 Cl2 F2 P Pd'
_chemical_formula_sum 'C33 H23 Cl2 F2 P Pd'
_chemical_formula_weight 665.78
_chemical_name_systematic
;
?
;
_space_group_IT_number 19
_symmetry_cell_setting orthorhombic
_symmetry_space_group_name_Hall 'P 2ac 2ab'
_symmetry_space_group_name_H-M 'P 21 21 21'
_atom_sites_solution_hydrogens geom
_atom_sites_solution_primary direct
_atom_sites_solution_secondary difmap
_audit_creation_method SHELXL-97
_cell_angle_alpha 90.00
_cell_angle_beta 90.00
_cell_angle_gamma 90.00
_cell_formula_units_Z 4
_cell_length_a 9.9931(6)
_cell_length_b 14.9088(9)
_cell_length_c 18.2358(10)
_cell_measurement_reflns_used 19568
_cell_measurement_temperature 100(2)
_cell_measurement_theta_max 28.79
_cell_measurement_theta_min 2.45
_cell_volume 2716.9(3)
_computing_cell_refinement 'Apex II (Bruker-AXS, 2007)'
_computing_data_collection 'Apex II (Bruker-AXS, 2007)'
_computing_data_reduction
;
SAINT v7.34A (Bruker-AXS, 2007) & XPREP v2005/4 (Bruker-AXS, 2005)
;
_computing_structure_refinement 'SHELXL-97 (Sheldrick, 2008)'
_computing_structure_solution 'SHELXS-97 (Sheldrick, 2008)'
_diffrn_ambient_temperature 100(2)
_diffrn_detector 'CCD plate'
_diffrn_detector_area_resol_mean 8.366
_diffrn_detector_type 'Bruker-AXS SMART APEX'
_diffrn_measured_fraction_theta_full 0.998
_diffrn_measured_fraction_theta_max 0.998
_diffrn_measurement_details 'frames, 0.3\% width'
_diffrn_measurement_device 'four-circle diffractometer'
_diffrn_measurement_device_type 'Bruker-AXS Kappa'
_diffrn_measurement_method '\w & \f scans'
_diffrn_measurement_specimen_support
;
glass fibre
;
_diffrn_radiation_collimation '0.5 mm double pinhole'
_diffrn_radiation_monochromator graphite
_diffrn_radiation_probe x-ray
_diffrn_radiation_type 'Mo K\a'
_diffrn_radiation_wavelength 0.71074
_diffrn_reflns_av_R_equivalents 0.0448
_diffrn_reflns_av_sigmaI/netI 0.0527
_diffrn_reflns_limit_h_max 13
_diffrn_reflns_limit_h_min -13
_diffrn_reflns_limit_k_max 20
_diffrn_reflns_limit_k_min -20
_diffrn_reflns_limit_l_max 11
_diffrn_reflns_limit_l_min -24
_diffrn_reflns_number 19524
_diffrn_reflns_theta_full 28.79
_diffrn_reflns_theta_max 28.79
_diffrn_reflns_theta_min 1.76
_diffrn_source 'sealed X-ray tube'
_diffrn_source_current 40
_diffrn_source_power 2
_diffrn_source_size '0.4 x 8 mm fine focus'
_diffrn_source_target Mo
_diffrn_source_type 'Bruker-AXS KFF Mo 2K 90\% Ceramic'
_diffrn_source_voltage 50
_exptl_absorpt_coefficient_mu 0.975
_exptl_absorpt_correction_T_max 0.8289
_exptl_absorpt_correction_T_min 0.5611
_exptl_absorpt_correction_type multi-scan
_exptl_absorpt_process_details 'SADABS 2008/2 (Sheldrick, G.M., 2008)'
_exptl_crystal_colour yellow
_exptl_crystal_density_diffrn 1.628
_exptl_crystal_density_meas 0
_exptl_crystal_density_method 'not measured'
_exptl_crystal_description needle
_exptl_crystal_F_000 1336
_exptl_crystal_size_max 0.67
_exptl_crystal_size_mid 0.24
_exptl_crystal_size_min 0.20
_refine_diff_density_max 0.714
_refine_diff_density_min -0.418
_refine_diff_density_rms 0.089
_refine_ls_abs_structure_details 'Flack H D (1983), 2827 Friedel pairs'
_refine_ls_abs_structure_Flack -0.02(2)
_refine_ls_extinction_method none
_refine_ls_goodness_of_fit_ref 1.009
_refine_ls_hydrogen_treatment constr
_refine_ls_matrix_type full
_refine_ls_number_parameters 353
_refine_ls_number_reflns 6782
_refine_ls_number_restraints 0
_refine_ls_restrained_S_all 1.009
_refine_ls_R_factor_all 0.0390
_refine_ls_R_factor_gt 0.0332
_refine_ls_shift/su_max 0.001
_refine_ls_shift/su_mean 0.000
_refine_ls_structure_factor_coef Fsqd
_refine_ls_weighting_details 'calc w=1/[\s^2^(Fo^2^)+(0.0300P)^2^+0.0000P] where P=(Fo^2^+2Fc^2^)/3'
_refine_ls_weighting_scheme calc
_refine_ls_wR_factor_gt 0.0664
_refine_ls_wR_factor_ref 0.0691
_reflns_number_gt 6132
_reflns_number_total 6782
_reflns_threshold_expression >2sigma(I)
_cod_data_source_file c1dt10109a.txt
_cod_data_source_block 15
_cod_depositor_comments
;
The following automatic conversions were performed:
'_diffrn_radiation_probe' value 'X-ray' changed to 'x-ray' according to
'/home/saulius/struct/CIF-dictionaries/cif_core.dic' dictionary named
'cif_core.dic' version 2.4.1 from 2010-06-29.

Automatic conversion script
Id: cif_fix_enum 1555 2011-01-17 13:19:09Z saulius 
;
_cod_database_code 7015803

loop_
_symmetry_equiv_pos_as_xyz
'x, y, z'
'-x+1/2, -y, z+1/2'
'-x, y+1/2, -z+1/2'
'x+1/2, -y+1/2, -z'

loop_
_atom_site_label
_atom_site_type_symbol
_atom_site_fract_x
_atom_site_fract_y
_atom_site_fract_z
_atom_site_U_iso_or_equiv
_atom_site_adp_type
_atom_site_occupancy
_atom_site_symmetry_multiplicity
_atom_site_calc_flag
_atom_site_refinement_flags
_atom_site_disorder_assembly
_atom_site_disorder_group
Pd1 Pd 0.13789(2) 0.550523(15) 0.787967(12) 0.01302(6) Uani 1 1 d . . .
Cl1 Cl 0.35635(8) 0.56098(5) 0.73951(4) 0.02000(15) Uani 1 1 d . . .
Cl2 Cl 0.04060(8) 0.59688(6) 0.67778(4) 0.02409(18) Uani 1 1 d . . .
P1 P -0.07140(7) 0.54785(6) 0.83457(4) 0.01287(14) Uani 1 1 d . . .
F1 F 0.0003(2) 0.15664(14) 1.07859(11) 0.0320(5) Uani 1 1 d . . .
F2 F 0.7243(2) 0.72640(15) 1.03574(13) 0.0397(6) Uani 1 1 d . . .
C1 C 0.2191(3) 0.5048(2) 0.87719(17) 0.0163(6) Uani 1 1 d . . .
C2 C 0.2278(3) 0.4443(2) 0.93438(16) 0.0177(6) Uani 1 1 d . . .
C3 C 0.3164(3) 0.5140(2) 0.93044(17) 0.0170(7) Uani 1 1 d . . .
C4 C 0.1740(3) 0.3667(2) 0.97189(17) 0.0155(6) Uani 1 1 d . . .
C5 C 0.0932(3) 0.3073(2) 0.93375(17) 0.0184(7) Uani 1 1 d . . .
H5 H 0.0777 0.3159 0.8828 0.022 Uiso 1 1 calc R . .
C6 C 0.0355(3) 0.2359(2) 0.96946(18) 0.0204(7) Uani 1 1 d . . .
H6 H -0.0192 0.1946 0.9435 0.024 Uiso 1 1 calc R . .
C7 C 0.0582(3) 0.2255(2) 1.04333(18) 0.0177(7) Uani 1 1 d . . .
C8 C 0.1391(4) 0.2832(2) 1.08292(17) 0.0210(7) Uani 1 1 d . . .
H8 H 0.1542 0.2742 1.1338 0.025 Uiso 1 1 calc R . .
C9 C 0.1971(3) 0.3543(2) 1.04634(17) 0.0184(7) Uani 1 1 d . . .
H9 H 0.2531 0.3949 1.0722 0.022 Uiso 1 1 calc R . .
C10 C 0.4251(3) 0.5662(2) 0.95792(17) 0.0176(7) Uani 1 1 d . . .
C11 C 0.4906(3) 0.5444(3) 1.02330(17) 0.0211(6) Uani 1 1 d . . .
H11 H 0.4648 0.4923 1.0498 0.025 Uiso 1 1 calc R . .
C12 C 0.5926(3) 0.5983(3) 1.04960(19) 0.0263(8) Uani 1 1 d . . .
H12 H 0.6369 0.5844 1.0943 0.032 Uiso 1 1 calc R . .
C13 C 0.6279(4) 0.6720(2) 1.0095(2) 0.0279(8) Uani 1 1 d . . .
C14 C 0.5665(4) 0.6960(2) 0.9446(2) 0.0310(9) Uani 1 1 d . . .
H14 H 0.5934 0.7482 0.9186 0.037 Uiso 1 1 calc R . .
C15 C 0.4654(3) 0.6423(2) 0.91863(19) 0.0226(7) Uani 1 1 d . . .
H15 H 0.4225 0.6568 0.8737 0.027 Uiso 1 1 calc R . .
C16 C -0.0848(3) 0.5256(2) 0.93300(17) 0.0152(6) Uani 1 1 d . . .
C17 C -0.1648(3) 0.4572(2) 0.95985(16) 0.0178(6) Uani 1 1 d . . .
H17 H -0.2195 0.4240 0.9270 0.021 Uiso 1 1 calc R . .
C18 C -0.1659(3) 0.4362(2) 1.03477(17) 0.0232(7) Uani 1 1 d . . .
H18 H -0.2202 0.3886 1.0525 0.028 Uiso 1 1 calc R . .
C19 C -0.0876(3) 0.4852(2) 1.08270(18) 0.0240(8) Uani 1 1 d . . .
H19 H -0.0880 0.4714 1.1335 0.029 Uiso 1 1 calc R . .
C20 C -0.0087(3) 0.5544(3) 1.05666(17) 0.0242(7) Uani 1 1 d . . .
H20 H 0.0440 0.5883 1.0900 0.029 Uiso 1 1 calc R . .
C21 C -0.0056(3) 0.5748(2) 0.98266(17) 0.0172(7) Uani 1 1 d . . .
H21 H 0.0498 0.6220 0.9654 0.021 Uiso 1 1 calc R . .
C22 C -0.1561(3) 0.6537(2) 0.81754(17) 0.0159(6) Uani 1 1 d . . .
C23 C -0.1300(3) 0.7282(2) 0.86083(18) 0.0210(7) Uani 1 1 d . . .
H23 H -0.0746 0.7221 0.9029 0.025 Uiso 1 1 calc R . .
C24 C -0.1836(3) 0.8115(2) 0.8436(2) 0.0282(8) Uani 1 1 d . . .
H24 H -0.1642 0.8619 0.8737 0.034 Uiso 1 1 calc R . .
C25 C -0.2650(3) 0.8215(2) 0.7828(2) 0.0253(8) Uani 1 1 d . . .
H25 H -0.3020 0.8784 0.7712 0.030 Uiso 1 1 calc R . .
C26 C -0.2919(3) 0.7484(2) 0.73955(19) 0.0265(8) Uani 1 1 d . . .
H26 H -0.3486 0.7550 0.6981 0.032 Uiso 1 1 calc R . .
C27 C -0.2373(3) 0.6652(2) 0.75543(19) 0.0237(7) Uani 1 1 d . . .
H27 H -0.2550 0.6157 0.7241 0.028 Uiso 1 1 calc R . .
C28 C -0.1719(3) 0.46081(19) 0.79236(16) 0.0145(6) Uani 1 1 d . . .
C29 C -0.3113(3) 0.4633(2) 0.79424(17) 0.0175(6) Uani 1 1 d . . .
H29 H -0.3563 0.5130 0.8156 0.021 Uiso 1 1 calc R . .
C30 C -0.3837(3) 0.3930(2) 0.76485(18) 0.0232(8) Uani 1 1 d . . .
H30 H -0.4787 0.3953 0.7655 0.028 Uiso 1 1 calc R . .
C31 C -0.3204(4) 0.3198(2) 0.73469(18) 0.0239(8) Uani 1 1 d . . .
H31 H -0.3715 0.2720 0.7147 0.029 Uiso 1 1 calc R . .
C32 C -0.1825(4) 0.3161(2) 0.73358(19) 0.0250(8) Uani 1 1 d . . .
H32 H -0.1387 0.2649 0.7139 0.030 Uiso 1 1 calc R . .
C33 C -0.1072(3) 0.3874(2) 0.76135(17) 0.0173(7) Uani 1 1 d . . .
H33 H -0.0123 0.3858 0.7590 0.021 Uiso 1 1 calc R . .

loop_
_atom_site_aniso_label
_atom_site_aniso_U_11
_atom_site_aniso_U_22
_atom_site_aniso_U_33
_atom_site_aniso_U_23
_atom_site_aniso_U_13
_atom_site_aniso_U_12
Pd1 0.01531(9) 0.01339(10) 0.01035(11) 0.00194(9) 0.00063(9) 0.00089(10)
Cl1 0.0188(3) 0.0207(4) 0.0205(4) 0.0036(3) 0.0058(3) 0.0012(4)
Cl2 0.0255(4) 0.0344(5) 0.0124(4) 0.0050(3) -0.0003(3) 0.0029(3)
P1 0.0146(3) 0.0132(3) 0.0109(4) -0.0003(3) -0.0009(3) 0.0011(3)
F1 0.0420(13) 0.0264(11) 0.0278(12) 0.0066(9) -0.0041(10) -0.0128(10)
F2 0.0318(12) 0.0385(14) 0.0488(15) -0.0163(11) -0.0022(11) -0.0119(11)
C1 0.0169(14) 0.0169(15) 0.0150(17) 0.0005(12) 0.0030(12) 0.0035(12)
C2 0.0173(13) 0.0204(15) 0.0153(16) 0.0009(14) -0.0002(11) 0.0049(14)
C3 0.0159(14) 0.0193(15) 0.0159(17) 0.0041(13) 0.0027(12) 0.0046(12)
C4 0.0163(15) 0.0163(15) 0.0139(16) 0.0040(12) 0.0006(12) 0.0006(12)
C5 0.0230(15) 0.0225(17) 0.0096(16) -0.0002(13) -0.0005(12) 0.0047(13)
C6 0.0262(17) 0.0154(15) 0.0194(18) -0.0055(13) -0.0030(14) -0.0034(13)
C7 0.0202(15) 0.0152(15) 0.0177(17) 0.0054(13) 0.0001(13) -0.0025(13)
C8 0.0284(16) 0.0235(16) 0.0113(16) 0.0079(12) -0.0015(15) -0.0026(16)
C9 0.0191(15) 0.0173(16) 0.0189(18) -0.0010(13) -0.0055(13) -0.0030(13)
C10 0.0175(14) 0.0145(16) 0.0206(17) -0.0014(13) 0.0025(12) 0.0010(12)
C11 0.0216(15) 0.0227(16) 0.0191(16) -0.0017(15) -0.0017(12) -0.0004(15)
C12 0.0247(17) 0.034(2) 0.0200(19) -0.0071(16) -0.0049(14) 0.0019(15)
C13 0.0195(16) 0.0285(19) 0.036(2) -0.0132(16) 0.0043(16) -0.0039(16)
C14 0.030(2) 0.0225(19) 0.040(2) -0.0028(17) 0.0069(17) -0.0023(16)
C15 0.0255(17) 0.0225(18) 0.0197(19) 0.0020(14) 0.0032(14) 0.0033(14)
C16 0.0167(14) 0.0155(16) 0.0136(16) 0.0018(12) 0.0002(12) 0.0053(11)
C17 0.0168(14) 0.0219(16) 0.0147(15) -0.0031(14) -0.0008(11) -0.0014(13)
C18 0.0246(17) 0.0274(19) 0.0176(17) 0.0046(14) 0.0036(13) -0.0023(14)
C19 0.0298(17) 0.035(2) 0.0072(16) 0.0002(14) 0.0022(13) 0.0052(15)
C20 0.0302(17) 0.0287(18) 0.0137(16) -0.0072(16) -0.0044(13) -0.0017(17)
C21 0.0222(15) 0.0153(16) 0.0140(16) -0.0009(12) -0.0015(12) -0.0016(12)
C22 0.0141(14) 0.0157(14) 0.0178(16) 0.0021(12) 0.0018(12) 0.0024(12)
C23 0.0184(14) 0.0205(15) 0.0240(18) -0.0027(13) -0.0046(14) 0.0045(14)
C24 0.0239(17) 0.0190(17) 0.042(2) -0.0041(16) -0.0016(16) -0.0009(14)
C25 0.0199(15) 0.0143(15) 0.042(2) 0.0097(16) 0.0023(17) 0.0031(12)
C26 0.0270(18) 0.0274(19) 0.025(2) 0.0085(15) -0.0047(15) 0.0065(15)
C27 0.0287(18) 0.0189(17) 0.0235(19) 0.0004(14) -0.0055(15) 0.0058(14)
C28 0.0183(13) 0.0146(14) 0.0106(14) 0.0030(13) -0.0018(11) -0.0001(11)
C29 0.0199(13) 0.0158(15) 0.0167(16) -0.0009(13) -0.0020(12) 0.0004(12)
C30 0.0212(17) 0.0249(17) 0.0236(19) 0.0043(14) -0.0090(13) -0.0026(13)
C31 0.0354(19) 0.0192(16) 0.0171(18) 0.0004(13) -0.0066(14) -0.0081(14)
C32 0.0361(19) 0.0174(16) 0.022(2) -0.0021(14) 0.0019(14) 0.0011(14)
C33 0.0218(16) 0.0168(15) 0.0134(16) 0.0020(12) 0.0003(12) 0.0005(12)

loop_
_atom_type_symbol
_atom_type_description
_atom_type_scat_dispersion_real
_atom_type_scat_dispersion_imag
_atom_type_scat_source
C C 0.0033 0.0016 'International Tables Vol C Tables 4.2.6.8 and 6.1.1.4'
H H 0.0000 0.0000 'International Tables Vol C Tables 4.2.6.8 and 6.1.1.4'
F F 0.0171 0.0103 'International Tables Vol C Tables 4.2.6.8 and 6.1.1.4'
P P 0.1023 0.0942 'International Tables Vol C Tables 4.2.6.8 and 6.1.1.4'
Cl Cl 0.1484 0.1585 'International Tables Vol C Tables 4.2.6.8 and 6.1.1.4'
Pd Pd -0.9988 1.0072 'International Tables Vol C Tables 4.2.6.8 and 6.1.1.4'

loop_
_geom_angle_atom_site_label_1
_geom_angle_atom_site_label_2
_geom_angle_atom_site_label_3
_geom_angle
_geom_angle_site_symmetry_1
_geom_angle_site_symmetry_3
_geom_angle_publ_flag
C1 Pd1 P1 93.75(9) . . ?
C1 Pd1 Cl2 176.60(10) . . ?
P1 Pd1 Cl2 86.76(3) . . ?
C1 Pd1 Cl1 87.16(9) . . ?
P1 Pd1 Cl1 177.22(3) . . ?
Cl2 Pd1 Cl1 92.48(3) . . ?
C28 P1 C22 106.92(14) . . ?
C28 P1 C16 104.25(14) . . ?
C22 P1 C16 106.92(14) . . ?
C28 P1 Pd1 111.46(10) . . ?
C22 P1 Pd1 110.60(10) . . ?
C16 P1 Pd1 116.11(10) . . ?
C3 C1 C2 59.3(2) . . ?
C3 C1 Pd1 148.1(3) . . ?
C2 C1 Pd1 152.6(3) . . ?
C3 C2 C1 60.3(2) . . ?
C3 C2 C4 150.8(3) . . ?
C1 C2 C4 148.8(3) . . ?
C2 C3 C1 60.4(2) . . ?
C2 C3 C10 152.8(3) . . ?
C1 C3 C10 146.8(3) . . ?
C5 C4 C9 120.1(3) . . ?
C5 C4 C2 119.3(3) . . ?
C9 C4 C2 120.4(3) . . ?
C6 C5 C4 120.1(3) . . ?
C6 C5 H5 119.9 . . ?
C4 C5 H5 119.9 . . ?
C5 C6 C7 118.9(3) . . ?
C5 C6 H6 120.6 . . ?
C7 C6 H6 120.6 . . ?
F1 C7 C6 119.0(3) . . ?
F1 C7 C8 118.5(3) . . ?
C6 C7 C8 122.5(3) . . ?
C9 C8 C7 118.1(3) . . ?
C9 C8 H8 121.0 . . ?
C7 C8 H8 121.0 . . ?
C8 C9 C4 120.3(3) . . ?
C8 C9 H9 119.8 . . ?
C4 C9 H9 119.8 . . ?
C11 C10 C15 119.4(3) . . ?
C11 C10 C3 121.9(3) . . ?
C15 C10 C3 118.8(3) . . ?
C12 C11 C10 120.3(3) . . ?
C12 C11 H11 119.8 . . ?
C10 C11 H11 119.8 . . ?
C13 C12 C11 118.1(3) . . ?
C13 C12 H12 120.9 . . ?
C11 C12 H12 120.9 . . ?
F2 C13 C12 118.6(3) . . ?
F2 C13 C14 117.8(3) . . ?
C12 C13 C14 123.6(3) . . ?
C15 C14 C13 118.1(3) . . ?
C15 C14 H14 121.0 . . ?
C13 C14 H14 121.0 . . ?
C14 C15 C10 120.5(3) . . ?
C14 C15 H15 119.7 . . ?
C10 C15 H15 119.7 . . ?
C17 C16 C21 118.7(3) . . ?
C17 C16 P1 121.5(2) . . ?
C21 C16 P1 119.7(2) . . ?
C16 C17 C18 120.9(3) . . ?
C16 C17 H17 119.6 . . ?
C18 C17 H17 119.6 . . ?
C19 C18 C17 119.6(3) . . ?
C19 C18 H18 120.2 . . ?
C17 C18 H18 120.2 . . ?
C20 C19 C18 120.0(3) . . ?
C20 C19 H19 120.0 . . ?
C18 C19 H19 120.0 . . ?
C19 C20 C21 120.8(3) . . ?
C19 C20 H20 119.6 . . ?
C21 C20 H20 119.6 . . ?
C20 C21 C16 120.0(3) . . ?
C20 C21 H21 120.0 . . ?
C16 C21 H21 120.0 . . ?
C23 C22 C27 118.0(3) . . ?
C23 C22 P1 120.7(2) . . ?
C27 C22 P1 120.9(2) . . ?
C22 C23 C24 121.0(3) . . ?
C22 C23 H23 119.5 . . ?
C24 C23 H23 119.5 . . ?
C25 C24 C23 120.3(3) . . ?
C25 C24 H24 119.9 . . ?
C23 C24 H24 119.9 . . ?
C26 C25 C24 119.4(3) . . ?
C26 C25 H25 120.3 . . ?
C24 C25 H25 120.3 . . ?
C25 C26 C27 120.9(3) . . ?
C25 C26 H26 119.5 . . ?
C27 C26 H26 119.5 . . ?
C26 C27 C22 120.4(3) . . ?
C26 C27 H27 119.8 . . ?
C22 C27 H27 119.8 . . ?
C33 C28 C29 119.7(3) . . ?
C33 C28 P1 118.6(2) . . ?
C29 C28 P1 121.6(2) . . ?
C30 C29 C28 119.6(3) . . ?
C30 C29 H29 120.2 . . ?
C28 C29 H29 120.2 . . ?
C31 C30 C29 121.0(3) . . ?
C31 C30 H30 119.5 . . ?
C29 C30 H30 119.5 . . ?
C30 C31 C32 119.8(3) . . ?
C30 C31 H31 120.1 . . ?
C32 C31 H31 120.1 . . ?
C31 C32 C33 120.1(3) . . ?
C31 C32 H32 119.9 . . ?
C33 C32 H32 119.9 . . ?
C28 C33 C32 119.7(3) . . ?
C28 C33 H33 120.2 . . ?
C32 C33 H33 120.2 . . ?

loop_
_geom_bond_atom_site_label_1
_geom_bond_atom_site_label_2
_geom_bond_distance
_geom_bond_site_symmetry_2
_geom_bond_publ_flag
Pd1 C1 1.942(3) . ?
Pd1 P1 2.2579(7) . ?
Pd1 Cl2 2.3367(8) . ?
Pd1 Cl1 2.3603(8) . ?
P1 C28 1.812(3) . ?
P1 C22 1.817(3) . ?
P1 C16 1.830(3) . ?
F1 C7 1.342(4) . ?
F2 C13 1.347(4) . ?
C1 C3 1.381(4) . ?
C1 C2 1.382(4) . ?
C2 C3 1.367(4) . ?
C2 C4 1.447(4) . ?
C3 C10 1.428(4) . ?
C4 C5 1.386(4) . ?
C4 C9 1.390(4) . ?
C5 C6 1.375(4) . ?
C5 H5 0.9500 . ?
C6 C7 1.375(4) . ?
C6 H6 0.9500 . ?
C7 C8 1.384(4) . ?
C8 C9 1.380(4) . ?
C8 H8 0.9500 . ?
C9 H9 0.9500 . ?
C10 C11 1.398(4) . ?
C10 C15 1.401(4) . ?
C11 C12 1.384(5) . ?
C11 H11 0.9500 . ?
C12 C13 1.366(5) . ?
C12 H12 0.9500 . ?
C13 C14 1.381(5) . ?
C14 C15 1.373(5) . ?
C14 H14 0.9500 . ?
C15 H15 0.9500 . ?
C16 C17 1.385(4) . ?
C16 C21 1.409(4) . ?
C17 C18 1.401(4) . ?
C17 H17 0.9500 . ?
C18 C19 1.382(5) . ?
C18 H18 0.9500 . ?
C19 C20 1.382(5) . ?
C19 H19 0.9500 . ?
C20 C21 1.384(4) . ?
C20 H20 0.9500 . ?
C21 H21 0.9500 . ?
C22 C23 1.388(4) . ?
C22 C27 1.404(4) . ?
C23 C24 1.388(5) . ?
C23 H23 0.9500 . ?
C24 C25 1.383(5) . ?
C24 H24 0.9500 . ?
C25 C26 1.372(5) . ?
C25 H25 0.9500 . ?
C26 C27 1.386(5) . ?
C26 H26 0.9500 . ?
C27 H27 0.9500 . ?
C28 C33 1.391(4) . ?
C28 C29 1.395(4) . ?
C29 C30 1.381(4) . ?
C29 H29 0.9500 . ?
C30 C31 1.376(5) . ?
C30 H30 0.9500 . ?
C31 C32 1.379(5) . ?
C31 H31 0.9500 . ?
C32 C33 1.398(4) . ?
C32 H32 0.9500 . ?
C33 H33 0.9500 . ?

loop_
_geom_torsion_atom_site_label_1
_geom_torsion_atom_site_label_2
_geom_torsion_atom_site_label_3
_geom_torsion_atom_site_label_4
_geom_torsion
_geom_torsion_site_symmetry_1
_geom_torsion_site_symmetry_2
_geom_torsion_site_symmetry_3
_geom_torsion_site_symmetry_4
_geom_torsion_publ_flag
C1 Pd1 P1 C28 -109.65(14) . . . . ?
Cl2 Pd1 P1 C28 66.98(10) . . . . ?
C1 Pd1 P1 C22 131.54(14) . . . . ?
Cl2 Pd1 P1 C22 -51.82(11) . . . . ?
C1 Pd1 P1 C16 9.50(15) . . . . ?
Cl2 Pd1 P1 C16 -173.86(11) . . . . ?
P1 Pd1 C1 C3 -129.2(4) . . . . ?
Cl1 Pd1 C1 C3 48.1(4) . . . . ?
P1 Pd1 C1 C2 49.9(5) . . . . ?
Cl1 Pd1 C1 C2 -132.7(5) . . . . ?
Pd1 C1 C2 C3 -179.5(6) . . . . ?
C3 C1 C2 C4 176.3(6) . . . . ?
Pd1 C1 C2 C4 -3.2(10) . . . . ?
C4 C2 C3 C1 -176.1(6) . . . . ?
C1 C2 C3 C10 176.7(7) . . . . ?
C4 C2 C3 C10 0.6(11) . . . . ?
Pd1 C1 C3 C2 179.5(5) . . . . ?
C2 C1 C3 C10 -177.2(6) . . . . ?
Pd1 C1 C3 C10 2.3(9) . . . . ?
C3 C2 C4 C5 -164.1(5) . . . . ?
C1 C2 C4 C5 22.6(7) . . . . ?
C3 C2 C4 C9 19.3(7) . . . . ?
C1 C2 C4 C9 -154.0(5) . . . . ?
C9 C4 C5 C6 0.1(5) . . . . ?
C2 C4 C5 C6 -176.5(3) . . . . ?
C4 C5 C6 C7 0.7(5) . . . . ?
C5 C6 C7 F1 179.0(3) . . . . ?
C5 C6 C7 C8 -1.2(5) . . . . ?
F1 C7 C8 C9 -179.4(3) . . . . ?
C6 C7 C8 C9 0.8(5) . . . . ?
C7 C8 C9 C4 0.1(5) . . . . ?
C5 C4 C9 C8 -0.5(5) . . . . ?
C2 C4 C9 C8 176.1(3) . . . . ?
C2 C3 C10 C11 1.2(8) . . . . ?
C1 C3 C10 C11 175.9(4) . . . . ?
C2 C3 C10 C15 -177.7(5) . . . . ?
C1 C3 C10 C15 -3.0(7) . . . . ?
C15 C10 C11 C12 1.1(5) . . . . ?
C3 C10 C11 C12 -177.8(3) . . . . ?
C10 C11 C12 C13 -0.8(5) . . . . ?
C11 C12 C13 F2 178.0(3) . . . . ?
C11 C12 C13 C14 0.5(5) . . . . ?
F2 C13 C14 C15 -178.1(3) . . . . ?
C12 C13 C14 C15 -0.6(5) . . . . ?
C13 C14 C15 C10 1.0(5) . . . . ?
C11 C10 C15 C14 -1.2(5) . . . . ?
C3 C10 C15 C14 177.7(3) . . . . ?
C28 P1 C16 C17 -3.0(3) . . . . ?
C22 P1 C16 C17 110.0(3) . . . . ?
Pd1 P1 C16 C17 -126.0(2) . . . . ?
C28 P1 C16 C21 172.7(2) . . . . ?
C22 P1 C16 C21 -74.3(3) . . . . ?
Pd1 P1 C16 C21 49.7(3) . . . . ?
C21 C16 C17 C18 -0.9(4) . . . . ?
P1 C16 C17 C18 174.9(2) . . . . ?
C16 C17 C18 C19 0.9(5) . . . . ?
C17 C18 C19 C20 0.0(5) . . . . ?
C18 C19 C20 C21 -0.8(5) . . . . ?
C19 C20 C21 C16 0.8(5) . . . . ?
C17 C16 C21 C20 0.0(4) . . . . ?
P1 C16 C21 C20 -175.8(2) . . . . ?
C28 P1 C22 C23 159.5(3) . . . . ?
C16 P1 C22 C23 48.3(3) . . . . ?
Pd1 P1 C22 C23 -79.0(3) . . . . ?
C28 P1 C22 C27 -28.0(3) . . . . ?
C16 P1 C22 C27 -139.2(3) . . . . ?
Pd1 P1 C22 C27 93.5(3) . . . . ?
C27 C22 C23 C24 0.6(5) . . . . ?
P1 C22 C23 C24 173.3(3) . . . . ?
C22 C23 C24 C25 0.4(5) . . . . ?
C23 C24 C25 C26 -0.3(5) . . . . ?
C24 C25 C26 C27 -0.7(5) . . . . ?
C25 C26 C27 C22 1.7(5) . . . . ?
C23 C22 C27 C26 -1.6(5) . . . . ?
P1 C22 C27 C26 -174.3(3) . . . . ?
C22 P1 C28 C33 145.3(2) . . . . ?
C16 P1 C28 C33 -101.7(3) . . . . ?
Pd1 P1 C28 C33 24.3(3) . . . . ?
C22 P1 C28 C29 -38.6(3) . . . . ?
C16 P1 C28 C29 74.4(3) . . . . ?
Pd1 P1 C28 C29 -159.6(2) . . . . ?
C33 C28 C29 C30 -0.4(5) . . . . ?
P1 C28 C29 C30 -176.5(2) . . . . ?
C28 C29 C30 C31 1.0(5) . . . . ?
C29 C30 C31 C32 0.0(5) . . . . ?
C30 C31 C32 C33 -1.6(5) . . . . ?
C29 C28 C33 C32 -1.2(5) . . . . ?
P1 C28 C33 C32 175.0(2) . . . . ?
C31 C32 C33 C28 2.2(5) . . . . ?
